data_7236322
loop_
_publ_author_name
'Dang, Jeremy D.'
'Josey, David S.'
'Lough, Alan J.'
'Li, Yiying'
'Sifate, Alaa'
'Lu, Zheng-Hong'
'Bender, Timothy P.'

_publ_section_title
;
 The mixed alloyed chemical composition of chloro-(chloro)n-boron
 subnaphthalocyanines dictates their physical properties and performance
 in organic photovoltaic devices
;
_journal_issue 24
_journal_name_full 'Journal of Materials Chemistry A'
_journal_page_first 9566
_journal_paper_doi 10.1039/C6TA02457B
_journal_volume 4
_journal_year 2016
_chemical_formula_moiety 'C36 H15.04 B Cl3.96 N6'
_chemical_formula_sum 'C36 H15.04 B Cl3.96 N6'
_chemical_formula_weight 682.51
_chemical_name_common
;
Cl-BsubNc
;
_chemical_name_systematic
;
(Chloro)(subnaphthalocyaninato)boron 
;
_space_group_crystal_system orthorhombic
_space_group_IT_number 62
_space_group_name_Hall '-P 2ac 2n'
_space_group_name_H-M_alt 'P n m a'
_atom_sites_solution_hydrogens geom
_audit_creation_method SHELXL-2014/7
_audit_update_record
;
2016-02-09 deposited with the CCDC.
2016-05-13 downloaded from the CCDC.
;
_cell_angle_alpha 90
_cell_angle_beta 90
_cell_angle_gamma 90
_cell_formula_units_Z 4
_cell_length_a 14.9062(5)
_cell_length_b 18.3548(6)
_cell_length_c 10.7766(3)
_cell_measurement_reflns_used 9935
_cell_measurement_temperature 147(2)
_cell_measurement_theta_max 66.10
_cell_measurement_theta_min 4.76
_cell_volume 2948.48(16)
_computing_cell_refinement APEX2
_computing_data_collection 'APEX2 (Bruker, 2014)'
_computing_data_reduction 'SAINT (Bruker, 2014)'
_computing_molecular_graphics 'PLATON (Spek, 2009)'
_computing_publication_material 'SHELXTL (Sheldrick, 2008)'
_computing_structure_refinement 'SHELXL-2014/7 (Sheldrick, 2015)'
_computing_structure_solution 'SHELXT (Sheldrick, 2008)'
_diffrn_ambient_temperature 147(2)
_diffrn_measured_fraction_theta_full 0.991
_diffrn_measured_fraction_theta_max 0.991
_diffrn_measurement_device_type 'Bruker Kappa APEX-DUO CCD'
_diffrn_measurement_method '\f and \w scans'
_diffrn_radiation_type CuK\a
_diffrn_radiation_wavelength 1.54178
_diffrn_reflns_av_R_equivalents 0.0595
_diffrn_reflns_av_unetI/netI 0.0183
_diffrn_reflns_Laue_measured_fraction_full 0.991
_diffrn_reflns_Laue_measured_fraction_max 0.991
_diffrn_reflns_limit_h_max 17
_diffrn_reflns_limit_h_min -17
_diffrn_reflns_limit_k_max 20
_diffrn_reflns_limit_k_min -21
_diffrn_reflns_limit_l_max 12
_diffrn_reflns_limit_l_min -12
_diffrn_reflns_number 53684
_diffrn_reflns_point_group_measured_fraction_full 0.991
_diffrn_reflns_point_group_measured_fraction_max 0.991
_diffrn_reflns_theta_full 67.376
_diffrn_reflns_theta_max 67.376
_diffrn_reflns_theta_min 4.758
_diffrn_source 'Bruker ImuS with mutli-layer optics'
_exptl_absorpt_coefficient_mu 3.933
_exptl_absorpt_correction_T_max 0.7529
_exptl_absorpt_correction_T_min 0.6278
_exptl_absorpt_correction_type multi-scan
_exptl_absorpt_process_details 'SADABS (Sheldrick, 1996)'
_exptl_crystal_colour purple
_exptl_crystal_density_diffrn 1.538
_exptl_crystal_description Block
_exptl_crystal_F_000 1381.3
_exptl_crystal_size_max 0.140
_exptl_crystal_size_mid 0.100
_exptl_crystal_size_min 0.100
_refine_diff_density_max 0.223
_refine_diff_density_min -0.239
_refine_diff_density_rms 0.041
_refine_ls_extinction_method none
_refine_ls_goodness_of_fit_ref 1.095
_refine_ls_hydrogen_treatment constr
_refine_ls_matrix_type full
_refine_ls_number_parameters 235
_refine_ls_number_reflns 2705
_refine_ls_number_restraints 0
_refine_ls_restrained_S_all 1.095
_refine_ls_R_factor_all 0.0486
_refine_ls_R_factor_gt 0.0410
_refine_ls_shift/su_max 0.000
_refine_ls_shift/su_mean 0.000
_refine_ls_structure_factor_coef Fsqd
_refine_ls_weighting_details 'w=1/[\s^2^(Fo^2^)+(0.0400P)^2^+1.9200P] where P=(Fo^2^+2Fc^2^)/3'
_refine_ls_weighting_scheme calc
_refine_ls_wR_factor_gt 0.1005
_refine_ls_wR_factor_ref 0.1084
_reflns_Friedel_coverage 0.000
_reflns_number_gt 2367
_reflns_number_total 2705
_reflns_threshold_expression 'I > 2\s(I)'
_cod_data_source_file c6ta02457b2.cif
_cod_data_source_block d1589b_a
_cod_database_code 7236322
_shelx_shelxl_version_number 2014/7
_shelx_space_group_comment
; 
The symmetry employed for this shelxl refinement is uniquely defined 
by the following loop, which should always be used as a source of 
symmetry information in preference to the above space-group names. 
They are only intended as comments. 
;
_shelx_estimated_absorpt_t_min 0.609
_shelx_estimated_absorpt_t_max 0.694

loop_
_space_group_symop_operation_xyz
'x, y, z'
'-x+1/2, -y, z+1/2'
'-x, y+1/2, -z'
'x+1/2, -y+1/2, -z+1/2'
'-x, -y, -z'
'x-1/2, y, -z-1/2'
'x, -y-1/2, z'
'-x-1/2, y-1/2, z-1/2'

loop_
_atom_site_label
_atom_site_type_symbol
_atom_site_fract_x
_atom_site_fract_y
_atom_site_fract_z
_atom_site_U_iso_or_equiv
_atom_site_adp_type
_atom_site_occupancy
_atom_site_site_symmetry_order
_atom_site_calc_flag
_atom_site_refinement_flags_posn
_atom_site_refinement_flags_adp
_atom_site_refinement_flags_occupancy
_atom_site_disorder_assembly
_atom_site_disorder_group
Cl1 Cl 0.21609(5) 0.7500 0.76349(6) 0.0508(2) Uani 1 2 d S T P . .
Cl2 Cl 0.52693(12) 0.58458(13) 0.43772(13) 0.0887(9) Uani 0.421(3) 1 d . . P A 1
Cl3 Cl 0.25982(9) 0.45555(6) 0.42784(13) 0.0740(5) Uani 0.533(3) 1 d . . P B 1
Cl4 Cl -0.08627(7) 0.63070(5) 0.36461(9) 0.0499(4) Uani 0.525(2) 1 d . . P C 1
N2 N 0.31815(14) 0.62330(12) 0.49672(17) 0.0586(5) Uani 1 1 d . . . . .
N3 N 0.31758(18) 0.7500 0.5453(2) 0.0522(6) Uani 1 2 d S T P . .
N4 N 0.18120(12) 0.68604(9) 0.53155(15) 0.0439(4) Uani 1 1 d . . . . .
N5 N 0.05170(16) 0.7500 0.4644(2) 0.0397(5) Uani 1 2 d S T P . .
C1 C 0.7432(2) 0.7125(3) 0.2832(3) 0.161(4) Uani 1 1 d . . . . .
H1 H 0.7932 0.6873 0.2492 0.193 Uiso 1 1 calc R U . . .
C2 C 0.6725(2) 0.6729(3) 0.3315(3) 0.1273(18) Uani 1 1 d . . . . .
H2 H 0.6741 0.6212 0.3319 0.153 Uiso 1 1 calc R U . . .
C3 C 0.59700(18) 0.7112(2) 0.3807(2) 0.0970(14) Uani 1 1 d . . . . .
C4 C 0.52221(18) 0.6728(2) 0.4265(2) 0.0830(10) Uani 0.421(3) 1 d . . P A 1
C4A C 0.52221(18) 0.6728(2) 0.4265(2) 0.0830(10) Uani 0.579(3) 1 d . . P A 2
H4A H 0.5225 0.6210 0.4282 0.100 Uiso 0.579(3) 1 calc R U P A 2
C5 C 0.44869(17) 0.71086(17) 0.4688(2) 0.0687(7) Uani 1 1 d . . . . .
C6 C 0.36078(16) 0.68721(16) 0.5107(2) 0.0587(6) Uani 1 1 d . . . . .
C7 C 0.22854(16) 0.62448(12) 0.50078(19) 0.0507(5) Uani 1 1 d . . . . .
C8 C 0.16304(17) 0.57501(11) 0.44775(19) 0.0506(5) Uani 1 1 d . . . . .
C9 C 0.1677(2) 0.50401(12) 0.4072(2) 0.0611(7) Uani 0.533(3) 1 d . . P B 1
C9A C 0.1677(2) 0.50401(12) 0.4072(2) 0.0611(7) Uani 0.467(3) 1 d . . P B 2
H9A H 0.2220 0.4774 0.4158 0.073 Uiso 0.467(3) 1 calc R U P B 2
C10 C 0.0922(2) 0.47073(12) 0.3533(2) 0.0631(7) Uani 1 1 d . . . . .
C11 C 0.0933(3) 0.39615(14) 0.3149(2) 0.0835(10) Uani 1 1 d . . . . .
H11 H 0.1463 0.3681 0.3252 0.100 Uiso 1 1 calc R U . . .
C12 C 0.0201(3) 0.36535(15) 0.2643(3) 0.0987(14) Uani 1 1 d . . . . .
H12 H 0.0218 0.3155 0.2407 0.118 Uiso 1 1 calc R U . . .
C13 C -0.0582(3) 0.40516(17) 0.2458(3) 0.0950(13) Uani 1 1 d . . . . .
H13 H -0.1086 0.3825 0.2079 0.114 Uiso 1 1 calc R U . . .
C14 C -0.0635(2) 0.47667(14) 0.2815(2) 0.0737(8) Uani 1 1 d . . . . .
H14 H -0.1173 0.5033 0.2687 0.088 Uiso 1 1 calc R U . . .
C15 C 0.01150(19) 0.51080(12) 0.33781(19) 0.0576(6) Uani 1 1 d . . . . .
C16 C 0.00729(16) 0.58394(11) 0.37965(18) 0.0487(5) Uani 0.525(2) 1 d . . P C 1
C16A C 0.00729(16) 0.58394(11) 0.37965(18) 0.0487(5) Uani 0.475(2) 1 d . . P C 2
H16A H -0.0462 0.6114 0.3692 0.058 Uiso 0.475(2) 1 calc R U P C 2
C17 C 0.08020(15) 0.61478(11) 0.43485(18) 0.0441(5) Uani 1 1 d . . . . .
C18 C 0.09680(14) 0.68781(10) 0.48264(17) 0.0407(4) Uani 1 1 d . . . . .
B1 B 0.2240(2) 0.7500 0.5895(3) 0.0469(8) Uani 1 2 d S T P . .

loop_
_atom_site_aniso_label
_atom_site_aniso_U_11
_atom_site_aniso_U_22
_atom_site_aniso_U_33
_atom_site_aniso_U_23
_atom_site_aniso_U_13
_atom_site_aniso_U_12
Cl1 0.0679(5) 0.0479(4) 0.0365(4) 0.000 -0.0035(3) 0.000
Cl2 0.0824(12) 0.1409(19) 0.0428(8) -0.0312(9) -0.0140(7) 0.0464(11)
Cl3 0.0916(10) 0.0477(7) 0.0828(9) 0.0112(6) 0.0257(7) 0.0317(6)
Cl4 0.0571(6) 0.0491(6) 0.0436(6) 0.0028(4) -0.0038(4) -0.0079(4)
N2 0.0658(12) 0.0667(13) 0.0432(10) -0.0001(9) -0.0042(9) 0.0187(11)
N3 0.0533(15) 0.0647(17) 0.0386(13) 0.000 -0.0048(11) 0.000
N4 0.0565(10) 0.0383(9) 0.0368(8) -0.0001(7) -0.0011(7) 0.0056(8)
N5 0.0515(13) 0.0301(11) 0.0375(12) 0.000 0.0030(10) 0.000
C1 0.076(2) 0.352(12) 0.0545(17) -0.014(3) 0.0128(15) 0.025(3)
C2 0.0698(19) 0.270(6) 0.0416(14) -0.017(2) 0.0016(14) 0.033(3)
C3 0.0589(14) 0.201(4) 0.0308(11) -0.0063(15) -0.0061(10) 0.0174(18)
C4 0.0619(16) 0.153(3) 0.0345(12) -0.0088(15) -0.0074(11) 0.0221(18)
C4A 0.0619(16) 0.153(3) 0.0345(12) -0.0088(15) -0.0074(11) 0.0221(18)
C5 0.0547(13) 0.117(2) 0.0344(11) -0.0020(12) -0.0077(10) 0.0111(13)
C6 0.0558(13) 0.0845(18) 0.0357(11) 0.0017(11) -0.0041(10) 0.0130(13)
C7 0.0666(14) 0.0474(12) 0.0382(11) 0.0019(9) -0.0004(10) 0.0153(10)
C8 0.0758(15) 0.0374(11) 0.0387(11) 0.0007(9) 0.0072(10) 0.0086(10)
C9 0.0984(19) 0.0387(12) 0.0463(12) 0.0036(10) 0.0198(13) 0.0163(13)
C9A 0.0984(19) 0.0387(12) 0.0463(12) 0.0036(10) 0.0198(13) 0.0163(13)
C10 0.116(2) 0.0340(11) 0.0396(11) -0.0026(9) 0.0263(13) -0.0048(13)
C11 0.161(3) 0.0356(12) 0.0539(14) -0.0062(11) 0.0453(18) -0.0044(17)
C12 0.200(4) 0.0398(14) 0.0563(16) -0.0152(13) 0.051(2) -0.032(2)
C13 0.175(4) 0.0615(18) 0.0482(14) -0.0160(14) 0.0273(19) -0.057(2)
C14 0.121(2) 0.0573(15) 0.0432(12) -0.0072(11) 0.0133(14) -0.0366(15)
C15 0.0981(18) 0.0386(11) 0.0361(10) -0.0038(9) 0.0146(11) -0.0169(12)
C16 0.0741(14) 0.0368(10) 0.0353(10) -0.0003(8) 0.0062(10) -0.0086(10)
C16A 0.0741(14) 0.0368(10) 0.0353(10) -0.0003(8) 0.0062(10) -0.0086(10)
C17 0.0645(13) 0.0318(10) 0.0359(10) 0.0004(8) 0.0053(9) 0.0023(9)
C18 0.0543(11) 0.0340(10) 0.0338(9) 0.0005(8) 0.0017(8) 0.0018(9)
B1 0.056(2) 0.0481(19) 0.0365(16) 0.000 -0.0023(15) 0.000

loop_
_atom_type_symbol
_atom_type_description
_atom_type_scat_dispersion_real
_atom_type_scat_dispersion_imag
_atom_type_scat_source
C C 0.0181 0.0091 'International Tables Vol C Tables 4.2.6.8 and 6.1.1.4'
H H 0.0000 0.0000 'International Tables Vol C Tables 4.2.6.8 and 6.1.1.4'
B B 0.0090 0.0039 'International Tables Vol C Tables 4.2.6.8 and 6.1.1.4'
N N 0.0311 0.0180 'International Tables Vol C Tables 4.2.6.8 and 6.1.1.4'
Cl Cl 0.3639 0.7018 'International Tables Vol C Tables 4.2.6.8 and 6.1.1.4'

loop_
_geom_angle_atom_site_label_1
_geom_angle_atom_site_label_2
_geom_angle_atom_site_label_3
_geom_angle
_geom_angle_site_symmetry_1
_geom_angle_site_symmetry_3
C7 N2 C6 117.1(2) . .
C6 N3 C6 114.3(3) . 7_575
C6 N3 B1 122.14(15) . .
C6 N3 B1 122.15(15) 7_575 .
C18 N4 C7 113.60(18) . .
C18 N4 B1 122.92(19) . .
C7 N4 B1 122.3(2) . .
C18 N5 C18 116.9(2) 7_575 .
C1 C1 C2 121.7(3) 7_575 .
C1 C1 H1 119.1 7_575 .
C2 C1 H1 119.1 . .
C1 C2 C3 118.8(5) . .
C1 C2 H2 120.6 . .
C3 C2 H2 120.6 . .
C4A C3 C3 120.0(2) . 7_575
C4 C3 C3 120.0(2) . 7_575
C4A C3 C2 120.5(4) . .
C4 C3 C2 120.5(4) . .
C3 C3 C2 119.4(3) 7_575 .
C5 C4 C3 119.5(4) . .
C5 C4 Cl2 121.0(3) . .
C3 C4 Cl2 119.4(3) . .
C5 C4A C3 119.5(4) . .
C5 C4A H4A 120.3 . .
C3 C4A H4A 120.3 . .
C4A C5 C5 120.5(2) . 7_575
C4 C5 C5 120.5(2) . 7_575
C4A C5 C6 132.0(3) . .
C4 C5 C6 132.0(3) . .
C5 C5 C6 107.39(16) 7_575 .
N2 C6 N3 122.8(2) . .
N2 C6 C5 130.8(2) . .
N3 C6 C5 104.9(2) . .
N2 C7 N4 122.3(2) . .
N2 C7 C8 130.5(2) . .
N4 C7 C8 105.32(19) . .
C9A C8 C17 119.5(2) . .
C9 C8 C17 119.5(2) . .
C9A C8 C7 133.1(2) . .
C9 C8 C7 133.1(2) . .
C17 C8 C7 107.33(18) . .
C8 C9 C10 120.2(2) . .
C8 C9 Cl3 120.6(2) . .
C10 C9 Cl3 119.14(19) . .
C8 C9A C10 120.2(2) . .
C8 C9A H9A 119.9 . .
C10 C9A H9A 119.9 . .
C9A C10 C15 120.1(2) . .
C9 C10 C15 120.1(2) . .
C9A C10 C11 121.8(3) . .
C9 C10 C11 121.8(3) . .
C15 C10 C11 118.1(3) . .
C12 C11 C10 120.7(3) . .
C12 C11 H11 119.6 . .
C10 C11 H11 119.6 . .
C11 C12 C13 121.2(3) . .
C11 C12 H12 119.4 . .
C13 C12 H12 119.4 . .
C14 C13 C12 120.7(3) . .
C14 C13 H13 119.6 . .
C12 C13 H13 119.6 . .
C13 C14 C15 119.9(3) . .
C13 C14 H14 120.1 . .
C15 C14 H14 120.1 . .
C16A C15 C14 121.3(3) . .
C16 C15 C14 121.3(3) . .
C16A C15 C10 119.4(2) . .
C16 C15 C10 119.4(2) . .
C14 C15 C10 119.3(2) . .
C17 C16 C15 119.8(2) . .
C17 C16 Cl4 120.16(16) . .
C15 C16 Cl4 120.0(2) . .
C17 C16A C15 119.8(2) . .
C17 C16A H16A 120.1 . .
C15 C16A H16A 120.1 . .
C16A C17 C8 121.02(19) . .
C16 C17 C8 121.02(19) . .
C16A C17 C18 132.2(2) . .
C16 C17 C18 132.2(2) . .
C8 C17 C18 106.63(19) . .
N5 C18 N4 122.67(18) . .
N5 C18 C17 130.31(19) . .
N4 C18 C17 105.74(17) . .
N3 B1 N4 105.83(19) . 7_575
N3 B1 N4 105.83(19) . .
N4 B1 N4 105.5(2) 7_575 .
N3 B1 Cl1 112.4(2) . .
N4 B1 Cl1 113.28(16) 7_575 .
N4 B1 Cl1 113.28(16) . .

loop_
_geom_bond_atom_site_label_1
_geom_bond_atom_site_label_2
_geom_bond_distance
_geom_bond_site_symmetry_2
Cl1 B1 1.879(3) .
Cl2 C4 1.625(4) .
Cl3 C9 1.651(3) .
Cl4 C16 1.646(3) .
N2 C7 1.337(3) .
N2 C6 1.343(3) .
N3 C6 1.372(3) .
N3 C6 1.372(3) 7_575
N3 B1 1.474(5) .
N4 C18 1.364(3) .
N4 C7 1.373(3) .
N4 B1 1.475(3) .
N5 C18 1.339(2) 7_575
N5 C18 1.339(2) .
C1 C1 1.377(12) 7_575
C1 C2 1.382(6) .
C1 H1 0.9500 .
C2 C3 1.429(4) .
C2 H2 0.9500 .
C3 C4A 1.408(4) .
C3 C4 1.408(4) .
C3 C3 1.426(8) 7_575
C4 C5 1.378(4) .
C4A C5 1.378(4) .
C4A H4A 0.9500 .
C5 C5 1.437(6) 7_575
C5 C6 1.452(4) .
C7 C8 1.451(3) .
C8 C9A 1.376(3) .
C8 C9 1.376(3) .
C8 C17 1.441(3) .
C9 C10 1.406(4) .
C9A C10 1.406(4) .
C9A H9A 0.9500 .
C10 C15 1.420(4) .
C10 C11 1.430(3) .
C11 C12 1.345(5) .
C11 H11 0.9500 .
C12 C13 1.391(5) .
C12 H12 0.9500 .
C13 C14 1.370(4) .
C13 H13 0.9500 .
C14 C15 1.418(4) .
C14 H14 0.9500 .
C15 C16A 1.418(3) .
C15 C16 1.418(3) .
C16 C17 1.362(3) .
C16A C17 1.362(3) .
C16A H16A 0.9500 .
C17 C18 1.457(3) .
B1 N4 1.475(3) 7_575

loop_
_geom_torsion_atom_site_label_1
_geom_torsion_atom_site_label_2
_geom_torsion_atom_site_label_3
_geom_torsion_atom_site_label_4
_geom_torsion
_geom_torsion_site_symmetry_1
_geom_torsion_site_symmetry_4
C1 C1 C2 C3 1.0(3) 7_575 .
C1 C2 C3 C4A 177.6(3) . .
C1 C2 C3 C4 177.6(3) . .
C1 C2 C3 C3 -1.0(3) . 7_575
C3 C3 C4 C5 1.3(3) 7_575 .
C2 C3 C4 C5 -177.3(2) . .
C3 C3 C4 Cl2 -174.35(11) 7_575 .
C2 C3 C4 Cl2 7.0(3) . .
C3 C3 C4A C5 1.3(3) 7_575 .
C2 C3 C4A C5 -177.3(2) . .
C3 C4A C5 C5 -1.3(3) . 7_575
C3 C4A C5 C6 174.2(2) . .
C3 C4 C5 C5 -1.3(3) . 7_575
Cl2 C4 C5 C5 174.27(12) . 7_575
C3 C4 C5 C6 174.2(2) . .
Cl2 C4 C5 C6 -10.3(4) . .
C7 N2 C6 N3 9.2(3) . .
C7 N2 C6 C5 -154.7(2) . .
C6 N3 C6 N2 -156.55(16) 7_575 .
B1 N3 C6 N2 10.2(4) . .
C6 N3 C6 C5 10.9(3) 7_575 .
B1 N3 C6 C5 177.6(2) . .
C4A C5 C6 N2 -16.0(4) . .
C4 C5 C6 N2 -16.0(4) . .
C5 C5 C6 N2 159.9(2) 7_575 .
C4A C5 C6 N3 178.0(2) . .
C4 C5 C6 N3 178.0(2) . .
C5 C5 C6 N3 -6.17(18) 7_575 .
C6 N2 C7 N4 -7.2(3) . .
C6 N2 C7 C8 155.1(2) . .
C18 N4 C7 N2 153.9(2) . .
B1 N4 C7 N2 -14.3(3) . .
C18 N4 C7 C8 -12.2(2) . .
B1 N4 C7 C8 179.6(2) . .
N2 C7 C8 C9A 20.3(4) . .
N4 C7 C8 C9A -175.2(2) . .
N2 C7 C8 C9 20.3(4) . .
N4 C7 C8 C9 -175.2(2) . .
N2 C7 C8 C17 -157.0(2) . .
N4 C7 C8 C17 7.6(2) . .
C17 C8 C9 C10 0.2(3) . .
C7 C8 C9 C10 -176.8(2) . .
C17 C8 C9 Cl3 -176.56(16) . .
C7 C8 C9 Cl3 6.4(4) . .
C17 C8 C9A C10 0.2(3) . .
C7 C8 C9A C10 -176.8(2) . .
C8 C9A C10 C15 1.4(3) . .
C8 C9A C10 C11 -177.3(2) . .
C8 C9 C10 C15 1.4(3) . .
Cl3 C9 C10 C15 178.29(17) . .
C8 C9 C10 C11 -177.3(2) . .
Cl3 C9 C10 C11 -0.5(3) . .
C9A C10 C11 C12 179.5(2) . .
C9 C10 C11 C12 179.5(2) . .
C15 C10 C11 C12 0.7(3) . .
C10 C11 C12 C13 1.1(4) . .
C11 C12 C13 C14 -1.6(4) . .
C12 C13 C14 C15 0.2(4) . .
C13 C14 C15 C16A -177.9(2) . .
C13 C14 C15 C16 -177.9(2) . .
C13 C14 C15 C10 1.7(3) . .
C9A C10 C15 C16A -1.4(3) . .
C11 C10 C15 C16A 177.46(19) . .
C9 C10 C15 C16 -1.4(3) . .
C11 C10 C15 C16 177.46(19) . .
C9A C10 C15 C14 179.1(2) . .
C9 C10 C15 C14 179.1(2) . .
C11 C10 C15 C14 -2.1(3) . .
C14 C15 C16 C17 179.1(2) . .
C10 C15 C16 C17 -0.5(3) . .
C14 C15 C16 Cl4 0.6(3) . .
C10 C15 C16 Cl4 -178.95(16) . .
C14 C15 C16A C17 179.1(2) . .
C10 C15 C16A C17 -0.5(3) . .
C15 C16A C17 C8 2.2(3) . .
C15 C16A C17 C18 177.7(2) . .
C15 C16 C17 C8 2.2(3) . .
Cl4 C16 C17 C8 -179.34(16) . .
C15 C16 C17 C18 177.7(2) . .
Cl4 C16 C17 C18 -3.8(3) . .
C9A C8 C17 C16A -2.1(3) . .
C7 C8 C17 C16A 175.62(18) . .
C9 C8 C17 C16 -2.1(3) . .
C7 C8 C17 C16 175.62(18) . .
C9A C8 C17 C18 -178.66(19) . .
C9 C8 C17 C18 -178.66(19) . .
C7 C8 C17 C18 -0.9(2) . .
C18 N5 C18 N4 7.6(4) 7_575 .
C18 N5 C18 C17 -157.52(15) 7_575 .
C7 N4 C18 N5 -156.6(2) . .
B1 N4 C18 N5 11.4(3) . .
C7 N4 C18 C17 11.7(2) . .
B1 N4 C18 C17 179.7(2) . .
C16A C17 C18 N5 -15.0(4) . .
C16 C17 C18 N5 -15.0(4) . .
C8 C17 C18 N5 161.0(2) . .
C16A C17 C18 N4 177.9(2) . .
C16 C17 C18 N4 177.9(2) . .
C8 C17 C18 N4 -6.1(2) . .
C6 N3 B1 N4 -138.7(2) . 7_575
C6 N3 B1 N4 27.0(3) 7_575 7_575
C6 N3 B1 N4 -27.0(3) . .
C6 N3 B1 N4 138.7(2) 7_575 .
C6 N3 B1 Cl1 97.2(2) . .
C6 N3 B1 Cl1 -97.2(2) 7_575 .
C18 N4 B1 N3 -137.9(2) . .
C7 N4 B1 N3 29.1(3) . .
C18 N4 B1 N4 -26.1(3) . 7_575
C7 N4 B1 N4 140.96(18) . 7_575
C18 N4 B1 Cl1 98.4(2) . .
C7 N4 B1 Cl1 -94.6(3) . .
